data_7112720
loop_
_publ_author_name
'Yamada, Shinji'
'Nojiri, Yuka'

_publ_section_title
;
 Water-assisted assembly of (E)-arylvinylpyridine hydrochlorides:
 effective substrates for solid-state [2+2] photodimerization.
;
_journal_issue 32
_journal_name_full 'Chemical communications (Cambridge, England)'
_journal_page_first 9143
_journal_page_last 9145
_journal_paper_doi 10.1039/c1cc12572a
_journal_volume 47
_journal_year 2011
_chemical_formula_moiety 'C17 H20 Cl N O3'
_chemical_formula_sum 'C17 H20 Cl N O3'
_chemical_formula_weight 321.80
_space_group_IT_number 2
_symmetry_cell_setting triclinic
_symmetry_Int_Tables_number 2
_symmetry_space_group_name_Hall '-P 1'
_symmetry_space_group_name_H-M 'P -1'
_atom_sites_solution_hydrogens geom
_atom_sites_solution_primary direct
_atom_sites_solution_secondary difmap
_audit_creation_date 2008-09-22
_audit_creation_method 'by CrystalStructure 3.8'
_cell_angle_alpha 64.825(3)
_cell_angle_beta 81.258(3)
_cell_angle_gamma 81.852(3)
_cell_formula_units_Z 2
_cell_length_a 7.0419(7)
_cell_length_b 11.0864(11)
_cell_length_c 12.0768(12)
_cell_measurement_reflns_used 2771
_cell_measurement_temperature 298
_cell_measurement_theta_max 67.81
_cell_measurement_theta_min 4.07
_cell_volume 840.22(15)
_computing_cell_refinement 'RAPID AUTO'
_computing_data_collection 'RAPID AUTO (Rigaku, ????)'
_computing_data_reduction 'RAPID AUTO'
_computing_molecular_graphics 'CrystalStructure 4.0'
_computing_publication_material 'CrystalStructure 4.0 (Rigaku, 2010)'
_computing_structure_refinement 'SHELXL97 (Sheldrick, 2008)'
_computing_structure_solution 'SHELXS97 (Sheldrick, 2008)'
_diffrn_ambient_temperature 298
_diffrn_detector_area_resol_mean 10.000
_diffrn_measured_fraction_theta_full 0.953
_diffrn_measured_fraction_theta_max 0.953
_diffrn_measurement_device_type 'Rigaku R-AXIS RAPID'
_diffrn_measurement_method \w
_diffrn_radiation_type 'Cu K\a'
_diffrn_radiation_wavelength 1.54187
_diffrn_reflns_av_R_equivalents 0.0770
_diffrn_reflns_limit_h_max 7
_diffrn_reflns_limit_h_min -8
_diffrn_reflns_limit_k_max 13
_diffrn_reflns_limit_k_min -12
_diffrn_reflns_limit_l_max 14
_diffrn_reflns_limit_l_min -14
_diffrn_reflns_number 8528
_diffrn_reflns_theta_full 68.08
_diffrn_reflns_theta_max 68.08
_diffrn_standards_number 0
_exptl_absorpt_coefficient_mu 2.112
_exptl_absorpt_correction_type none
_exptl_crystal_colour yellow
_exptl_crystal_density_diffrn 1.272
_exptl_crystal_density_method 'not measured'
_exptl_crystal_description prism
_exptl_crystal_F_000 340.00
_exptl_crystal_size_max 0.300
_exptl_crystal_size_mid 0.070
_exptl_crystal_size_min 0.050
_refine_diff_density_max 0.140
_refine_diff_density_min -0.120
_refine_ls_extinction_coef 0.0057(14)
_refine_ls_extinction_method SHELXL
_refine_ls_goodness_of_fit_ref 0.725
_refine_ls_hydrogen_treatment constr
_refine_ls_number_parameters 165
_refine_ls_number_reflns 2727
_refine_ls_R_factor_gt 0.0944
_refine_ls_shift/su_max 0.001
_refine_ls_structure_factor_coef Fsqd
_refine_ls_weighting_details 'w = 1/[\s^2^(Fo^2^)+(0.0983P)^2^+0.0000P] where P=(Fo^2^+2Fc^2^)/3'
_refine_ls_weighting_scheme calc
_refine_ls_wR_factor_ref 0.2563
_reflns_number_gt 516
_reflns_number_total 2932
_reflns_threshold_expression F^2^>2.0\s(F^2^)
_cod_data_source_file c1cc12572a.txt
_cod_data_source_block 2-NAPHPYHCL6
_cod_database_code 7112720

loop_
_symmetry_equiv_pos_site_id
_symmetry_equiv_pos_as_xyz
1 +X,+Y,+Z
2 -X,-Y,-Z

loop_
_atom_site_label
_atom_site_type_symbol
_atom_site_fract_x
_atom_site_fract_y
_atom_site_fract_z
_atom_site_U_iso_or_equiv
_atom_site_adp_type
_atom_site_occupancy
_atom_site_symmetry_multiplicity
_atom_site_calc_flag
_atom_site_refinement_flags
Cl(1) Cl 0.3411(3) 0.19048(17) 0.32943(16) 0.1378(10) Uani 1.0 2 d .
O(1) O -0.0244(8) 0.9304(6) 0.7596(5) 0.160(2) Uani 1.0 2 d .
O(2) O 0.2560(7) 0.9178(5) 0.5696(4) 0.1420(18) Uani 1.0 2 d .
O(3) O 0.0448(8) 0.7607(5) 0.5114(4) 0.160(2) Uani 1.0 2 d .
N(1) N 0.1158(6) 0.7479(7) 1.2808(6) 0.165(3) Uani 1.0 2 d .
C(1) C 0.3173(6) 0.3063(6) 0.9397(5) 0.159(3) Uani 1.0 2 d .
C(2) C 0.2830(6) 0.4416(6) 0.9145(5) 0.124(3) Uani 1.0 2 d .
C(3) C 0.2776(7) 0.5359(5) 0.7937(6) 0.202(5) Uani 1.0 2 d .
C(4) C 0.3065(8) 0.4949(6) 0.6980(5) 0.247(7) Uani 1.0 2 d .
C(5) C 0.3409(5) 0.3597(6) 0.7232(5) 0.144(3) Uani 1.0 2 d .
C(6) C 0.3699(7) 0.3186(9) 0.6275(6) 0.200(5) Uani 1.0 2 d .
C(7) C 0.4042(7) 0.1834(10) 0.6527(9) 0.177(4) Uani 1.0 2 d .
C(8) C 0.4096(7) 0.0891(8) 0.7735(10) 0.227(6) Uani 1.0 2 d .
C(9) C 0.3807(7) 0.1301(6) 0.8692(8) 0.226(6) Uani 1.0 2 d .
C(10) C 0.3463(4) 0.2653(5) 0.8440(5) 0.140(3) Uani 1.0 2 d .
C(11) C 0.2533(11) 0.4833(6) 1.0139(7) 0.171(4) Uani 1.0 2 d .
C(12) C 0.2160(13) 0.6078(7) 0.9988(7) 0.191(4) Uani 1.0 2 d .
C(13) C 0.1909(7) 0.6547(5) 1.0968(5) 0.166(5) Uani 1.0 2 d .
C(14) C 0.1549(7) 0.7911(5) 1.0660(5) 0.158(4) Uani 1.0 2 d .
C(15) C 0.1173(7) 0.8377(5) 1.1581(7) 0.153(4) Uani 1.0 2 d .
C(16) C 0.1518(7) 0.6114(7) 1.3116(5) 0.158(4) Uani 1.0 2 d .
C(17) C 0.1894(7) 0.5648(5) 1.2195(5) 0.146(3) Uani 1.0 2 d .
H(1) H 0.3210 0.2432 1.0206 0.1913 Uiso 1.0 2 calc R
H(1A) H 0.0925 0.7767 1.3378 0.1975 Uiso 1.0 2 calc R
H(3) H 0.2546 0.6264 0.7768 0.2423 Uiso 1.0 2 calc R
H(4) H 0.3029 0.5580 0.6171 0.2964 Uiso 1.0 2 calc R
H(6) H 0.3662 0.3817 0.5466 0.2396 Uiso 1.0 2 calc R
H(7) H 0.4236 0.1559 0.5887 0.2124 Uiso 1.0 2 calc R
H(8) H 0.4326 -0.0014 0.7904 0.2725 Uiso 1.0 2 calc R
H(9) H 0.3843 0.0670 0.9501 0.2718 Uiso 1.0 2 calc R
H(11) H 0.2612 0.4178 1.0936 0.2053 Uiso 1.0 2 calc R
H(12) H 0.2043 0.6720 0.9190 0.2293 Uiso 1.0 2 calc R
H(14) H 0.1559 0.8512 0.9839 0.1901 Uiso 1.0 2 calc R
H(15) H 0.0932 0.9290 1.1375 0.1839 Uiso 1.0 2 calc R
H(16) H 0.1508 0.5513 1.3937 0.1893 Uiso 1.0 2 calc R
H(17) H 0.2135 0.4735 1.2401 0.1750 Uiso 1.0 2 calc R

loop_
_atom_site_aniso_label
_atom_site_aniso_U_11
_atom_site_aniso_U_22
_atom_site_aniso_U_33
_atom_site_aniso_U_12
_atom_site_aniso_U_13
_atom_site_aniso_U_23
Cl(1) 0.1370(17) 0.1462(17) 0.1404(15) -0.0054(12) -0.0237(11) -0.0680(12)
O(1) 0.167(5) 0.181(5) 0.157(4) -0.015(4) -0.010(4) -0.097(4)
O(2) 0.151(4) 0.149(4) 0.142(4) -0.008(3) -0.023(3) -0.074(3)
O(3) 0.191(5) 0.181(5) 0.122(4) -0.014(4) -0.026(4) -0.073(4)
N(1) 0.106(5) 0.283(11) 0.181(7) -0.010(7) -0.029(5) -0.167(7)
C(1) 0.090(5) 0.214(10) 0.186(8) -0.020(6) -0.014(5) -0.092(8)
C(2) 0.105(6) 0.136(7) 0.119(6) -0.000(5) -0.019(5) -0.041(6)
C(3) 0.210(10) 0.289(14) 0.190(10) -0.085(9) 0.034(8) -0.176(11)
C(4) 0.151(9) 0.189(11) 0.41(3) 0.001(8) -0.058(11) -0.126(13)
C(5) 0.111(6) 0.198(10) 0.148(7) -0.022(6) -0.001(6) -0.095(7)
C(6) 0.120(7) 0.301(14) 0.211(11) -0.032(8) -0.009(7) -0.136(11)
C(7) 0.136(8) 0.239(11) 0.201(11) -0.006(8) -0.053(7) -0.126(10)
C(8) 0.131(8) 0.41(2) 0.212(12) -0.004(9) -0.043(8) -0.191(14)
C(9) 0.131(8) 0.211(10) 0.391(19) -0.001(8) -0.057(10) -0.169(13)
C(10) 0.113(6) 0.180(9) 0.178(8) -0.015(6) -0.015(6) -0.122(8)
C(11) 0.093(6) 0.143(7) 0.324(13) 0.025(5) -0.039(7) -0.146(8)
C(12) 0.157(8) 0.313(12) 0.166(7) -0.076(9) 0.038(6) -0.160(9)
C(13) 0.101(6) 0.302(14) 0.099(5) -0.071(7) -0.013(5) -0.070(8)
C(14) 0.142(7) 0.094(6) 0.228(10) -0.006(5) -0.044(6) -0.049(7)
C(15) 0.111(6) 0.101(6) 0.258(11) 0.005(5) -0.041(8) -0.080(7)
C(16) 0.111(6) 0.162(8) 0.192(9) 0.019(6) -0.020(6) -0.073(7)
C(17) 0.129(6) 0.165(7) 0.197(9) 0.001(5) 0.020(6) -0.142(8)

loop_
_atom_type_symbol
_atom_type_description
_atom_type_scat_dispersion_real
_atom_type_scat_dispersion_imag
_atom_type_scat_source
C C 0.018 0.009
;
International Tables for Crystallography
(1992, Vol. C, Tables 4.2.6.8 and 6.1.1.4)
;
H H 0.000 0.000
;
International Tables for Crystallography
(1992, Vol. C, Table 6.1.1.4)
;
N N 0.031 0.018
;
International Tables for Crystallography
(1992, Vol. C, Tables 4.2.6.8 and 6.1.1.4)
;
Cl Cl 0.364 0.702
;
International Tables for Crystallography
(1992, Vol. C, Tables 4.2.6.8 and 6.1.1.4)
;
O O 0.049 0.032
;
International Tables for Crystallography
(1992, Vol. C, Tables 4.2.6.8 and 6.1.1.4)
;

loop_
_geom_angle_atom_site_label_1
_geom_angle_atom_site_label_2
_geom_angle_atom_site_label_3
_geom_angle
_geom_angle_publ_flag
C(15) N(1) C(16) 120.0(7) yes
C(2) C(1) C(10) 120.0(5) yes
C(1) C(2) C(3) 120.0(7) yes
C(1) C(2) C(11) 119.7(5) yes
C(3) C(2) C(11) 120.3(6) yes
C(2) C(3) C(4) 120.0(6) yes
C(3) C(4) C(5) 120.0(5) yes
C(4) C(5) C(6) 120.0(5) yes
C(4) C(5) C(10) 120.0(6) yes
C(6) C(5) C(10) 120.0(7) yes
C(5) C(6) C(7) 120.0(7) yes
C(6) C(7) C(8) 120.0(10) yes
C(7) C(8) C(9) 120.0(8) yes
C(8) C(9) C(10) 120.0(7) yes
C(1) C(10) C(5) 120.0(6) yes
C(1) C(10) C(9) 120.0(6) yes
C(5) C(10) C(9) 120.0(7) yes
C(2) C(11) C(12) 123.7(6) yes
C(11) C(12) C(13) 125.4(6) yes
C(12) C(13) C(14) 118.8(5) yes
C(12) C(13) C(17) 121.1(5) yes
C(14) C(13) C(17) 120.0(6) yes
C(13) C(14) C(15) 120.0(5) yes
N(1) C(15) C(14) 120.0(6) yes
N(1) C(16) C(17) 120.0(5) yes
C(13) C(17) C(16) 120.0(5) yes
C(15) N(1) H(1A) 120.006 no
C(16) N(1) H(1A) 120.000 no
C(2) C(1) H(1) 119.996 no
C(10) C(1) H(1) 120.001 no
C(2) C(3) H(3) 120.006 no
C(4) C(3) H(3) 119.994 no
C(3) C(4) H(4) 119.992 no
C(5) C(4) H(4) 120.013 no
C(5) C(6) H(6) 119.998 no
C(7) C(6) H(6) 119.997 no
C(6) C(7) H(7) 120.006 no
C(8) C(7) H(7) 119.997 no
C(7) C(8) H(8) 119.995 no
C(9) C(8) H(8) 120.003 no
C(8) C(9) H(9) 119.995 no
C(10) C(9) H(9) 120.008 no
C(2) C(11) H(11) 118.154 no
C(12) C(11) H(11) 118.157 no
C(11) C(12) H(12) 117.307 no
C(13) C(12) H(12) 117.313 no
C(13) C(14) H(14) 120.008 no
C(15) C(14) H(14) 119.998 no
N(1) C(15) H(15) 119.996 no
C(14) C(15) H(15) 119.998 no
N(1) C(16) H(16) 119.991 no
C(17) C(16) H(16) 120.008 no
C(13) C(17) H(17) 120.002 no
C(16) C(17) H(17) 119.998 no

loop_
_geom_bond_atom_site_label_1
_geom_bond_atom_site_label_2
_geom_bond_distance
_geom_bond_publ_flag
N(1) C(15) 1.390(9) yes
N(1) C(16) 1.390(11) yes
C(1) C(2) 1.390(9) yes
C(1) C(10) 1.390(10) yes
C(2) C(3) 1.390(8) yes
C(2) C(11) 1.437(11) yes
C(3) C(4) 1.390(10) yes
C(4) C(5) 1.390(9) yes
C(5) C(6) 1.390(12) yes
C(5) C(10) 1.390(7) yes
C(6) C(7) 1.390(14) yes
C(7) C(8) 1.390(12) yes
C(8) C(9) 1.390(15) yes
C(9) C(10) 1.390(8) yes
C(11) C(12) 1.306(10) yes
C(12) C(13) 1.461(11) yes
C(13) C(14) 1.390(7) yes
C(13) C(17) 1.390(7) yes
C(14) C(15) 1.390(11) yes
C(16) C(17) 1.390(10) yes
N(1) H(1A) 0.860 no
C(1) H(1) 0.930 no
C(3) H(3) 0.930 no
C(4) H(4) 0.930 no
C(6) H(6) 0.930 no
C(7) H(7) 0.930 no
C(8) H(8) 0.930 no
C(9) H(9) 0.930 no
C(11) H(11) 0.930 no
C(12) H(12) 0.930 no
C(14) H(14) 0.930 no
C(15) H(15) 0.930 no
C(16) H(16) 0.930 no
C(17) H(17) 0.930 no

loop_
_geom_contact_atom_site_label_1
_geom_contact_atom_site_label_2
_geom_contact_distance
_geom_contact_publ_flag
_geom_contact_site_symmetry_2
N(1) C(13) 2.780(11) no .
C(1) C(4) 2.780(7) no .
C(2) C(5) 2.780(10) no .
C(3) C(10) 2.780(8) no .
C(3) C(12) 2.866(12) no .
C(5) C(8) 2.780(11) no .
C(6) C(9) 2.780(9) no .
C(7) C(10) 2.780(14) no .
C(11) C(17) 2.939(11) no .
C(14) C(16) 2.780(7) no .
C(15) C(17) 2.780(8) no .
Cl(1) O(1) 3.275(7) no 2_566
Cl(1) O(2) 3.230(4) no 1_545
Cl(1) O(2) 3.134(5) no 2_666
Cl(1) O(3) 3.202(6) no 2_566
O(1) Cl(1) 3.275(7) no 2_566
O(1) O(2) 2.828(7) no .
O(1) O(3) 3.596(6) no 2_576
O(1) N(1) 3.368(10) no 2_577
O(1) C(15) 3.087(10) no 2_577
O(2) Cl(1) 3.230(4) no 1_565
O(2) Cl(1) 3.134(5) no 2_666
O(2) O(1) 2.828(7) no .
O(2) O(3) 2.798(9) no .
O(3) Cl(1) 3.202(6) no 2_566
O(3) O(1) 3.596(6) no 2_576
O(3) O(2) 2.798(9) no .
O(3) N(1) 2.814(10) no 1_554
O(3) C(4) 3.351(7) no .
O(3) C(16) 3.410(10) no 1_554
N(1) O(1) 3.368(10) no 2_577
N(1) O(3) 2.814(10) no 1_556
N(1) C(5) 3.598(8) no 2_567
N(1) C(6) 3.512(7) no 2_567
C(1) C(13) 3.489(7) no 2_667
C(2) C(12) 3.561(10) no 2_567
C(4) O(3) 3.351(7) no .
C(4) C(17) 3.559(7) no 2_567
C(5) N(1) 3.598(8) no 2_567
C(5) C(16) 3.511(7) no 2_567
C(5) C(16) 3.577(6) no 2_667
C(6) N(1) 3.512(7) no 2_567
C(9) C(15) 3.525(7) no 2_567
C(9) C(15) 3.555(7) no 2_667
C(10) C(14) 3.593(6) no 2_567
C(11) C(11) 3.587(11) no 2_567
C(11) C(11) 3.496(11) no 2_667
C(12) C(2) 3.561(10) no 2_567
C(13) C(1) 3.489(7) no 2_667
C(14) C(10) 3.593(6) no 2_567
C(15) O(1) 3.087(10) no 2_577
C(15) C(9) 3.525(7) no 2_567
C(15) C(9) 3.555(7) no 2_667
C(16) O(3) 3.410(10) no 1_556
C(16) C(5) 3.511(7) no 2_567
C(16) C(5) 3.577(6) no 2_667
C(17) C(4) 3.559(7) no 2_567
N(1) H(14) 3.2464 no .
N(1) H(17) 3.2465 no .
C(1) H(3) 3.2465 no .
C(1) H(9) 2.5809 no .
C(1) H(11) 2.5940 no .
C(2) H(4) 3.2464 no .
C(2) H(12) 2.5574 no .
C(3) H(1) 3.2464 no .
C(3) H(11) 3.2748 no .
C(3) H(12) 2.5136 no .
C(4) H(6) 2.5809 no .
C(5) H(1) 3.2464 no .
C(5) H(3) 3.2464 no .
C(5) H(7) 3.2465 no .
C(5) H(9) 3.2465 no .
C(6) H(4) 2.5811 no .
C(6) H(8) 3.2464 no .
C(7) H(9) 3.2465 no .
C(8) H(6) 3.2464 no .
C(9) H(1) 2.5808 no .
C(9) H(7) 3.2465 no .
C(10) H(4) 3.2464 no .
C(10) H(6) 3.2464 no .
C(10) H(8) 3.2464 no .
C(11) H(1) 2.6049 no .
C(11) H(3) 2.6171 no .
C(11) H(17) 2.6600 no .
C(12) H(3) 2.5739 no .
C(12) H(14) 2.6035 no .
C(12) H(17) 2.6479 no .
C(13) H(11) 2.6178 no .
C(13) H(15) 3.2465 no .
C(13) H(16) 3.2464 no .
C(14) H(1A) 3.1816 no .
C(14) H(12) 2.5870 no .
C(14) H(17) 3.2464 no .
C(15) H(16) 3.2463 no .
C(16) H(15) 3.2465 no .
C(17) H(1A) 3.1815 no .
C(17) H(11) 2.6208 no .
C(17) H(12) 3.2932 no .
C(17) H(14) 3.2464 no .
H(1) H(9) 2.4075 no .
H(1) H(11) 2.4101 no .
H(1A) H(15) 2.2858 no .
H(1A) H(16) 2.2857 no .
H(3) H(4) 2.3199 no .
H(3) H(11) 3.5326 no .
H(3) H(12) 1.9575 no .
H(4) H(6) 2.4077 no .
H(6) H(7) 2.3199 no .
H(7) H(8) 2.3200 no .
H(8) H(9) 2.3200 no .
H(11) H(12) 2.7251 no .
H(11) H(17) 2.0779 no .
H(12) H(14) 2.3934 no .
H(12) H(17) 3.5579 no .
H(14) H(15) 2.3201 no .
H(16) H(17) 2.3201 no .
Cl(1) H(1) 3.5436 no 1_554
Cl(1) H(3) 3.4908 no 2_666
Cl(1) H(7) 3.1233 no .
Cl(1) H(8) 3.1553 no 2_656
Cl(1) H(11) 2.9599 no 1_554
Cl(1) H(17) 2.9041 no 1_554
O(1) H(1) 3.1971 no 2_567
O(1) H(1A) 2.9397 no 2_577
O(1) H(3) 3.5927 no .
O(1) H(8) 3.5154 no 1_565
O(1) H(12) 3.0740 no .
O(1) H(14) 2.9029 no .
O(1) H(15) 2.3372 no 2_577
O(2) H(3) 3.1342 no .
O(2) H(7) 3.1462 no 1_565
O(2) H(7) 2.9845 no 2_666
O(2) H(8) 3.5795 no 1_565
O(3) H(1A) 2.0076 no 1_554
O(3) H(3) 3.3804 no .
O(3) H(4) 2.6624 no .
O(3) H(7) 3.5488 no 2_566
O(3) H(16) 3.1562 no 1_554
O(3) H(16) 3.5602 no 2_567
O(3) H(17) 3.4796 no 2_567
C(3) H(17) 3.5644 no 2_567
C(3) H(17) 3.5363 no 2_667
C(4) H(6) 3.3607 no 2_666
C(6) H(1A) 3.4754 no 2_567
C(6) H(4) 3.3608 no 2_666
C(6) H(16) 3.3173 no 1_554
C(7) H(1A) 3.4538 no 2_567
C(8) H(9) 3.4771 no 2_657
C(8) H(14) 3.2950 no 1_545
C(8) H(15) 3.5488 no 2_567
C(9) H(9) 2.8796 no 2_657
C(9) H(14) 3.3255 no 1_545
C(9) H(15) 3.5646 no 1_545
C(9) H(15) 3.5094 no 2_567
C(14) H(9) 3.3156 no 1_565
C(14) H(15) 3.4646 no 2_577
C(15) H(9) 3.2852 no 1_565
C(15) H(14) 3.5537 no 2_577
C(16) H(6) 3.2993 no 1_556
H(1) Cl(1) 3.5436 no 1_556
H(1) O(1) 3.1971 no 2_567
H(1) H(8) 3.1764 no 2_657
H(1A) O(1) 2.9397 no 2_577
H(1A) O(3) 2.0076 no 1_556
H(1A) C(6) 3.4754 no 2_567
H(1A) C(7) 3.4538 no 2_567
H(3) Cl(1) 3.4908 no 2_666
H(3) O(1) 3.5927 no .
H(3) O(2) 3.1342 no .
H(3) O(3) 3.3804 no .
H(4) O(3) 2.6624 no .
H(4) C(6) 3.3608 no 2_666
H(4) H(6) 2.7754 no 2_666
H(4) H(16) 3.0832 no 1_554
H(6) C(4) 3.3607 no 2_666
H(6) C(16) 3.2993 no 1_554
H(6) H(4) 2.7754 no 2_666
H(6) H(6) 3.1521 no 2_666
H(6) H(16) 2.5171 no 1_554
H(7) Cl(1) 3.1233 no .
H(7) O(2) 3.1462 no 1_545
H(7) O(2) 2.9845 no 2_666
H(7) O(3) 3.5488 no 2_566
H(8) Cl(1) 3.1553 no 2_656
H(8) O(1) 3.5154 no 1_545
H(8) O(2) 3.5795 no 1_545
H(8) H(1) 3.1764 no 2_657
H(8) H(9) 3.3231 no 2_657
H(8) H(14) 2.8633 no 1_545
H(9) C(8) 3.4771 no 2_657
H(9) C(9) 2.8796 no 2_657
H(9) C(14) 3.3156 no 1_545
H(9) C(15) 3.2852 no 1_545
H(9) H(8) 3.3231 no 2_657
H(9) H(9) 2.1687 no 2_657
H(9) H(14) 2.9213 no 1_545
H(9) H(15) 2.8633 no 1_545
H(11) Cl(1) 2.9599 no 1_556
H(12) O(1) 3.0740 no .
H(14) O(1) 2.9029 no .
H(14) C(8) 3.2950 no 1_565
H(14) C(9) 3.3255 no 1_565
H(14) C(15) 3.5537 no 2_577
H(14) H(8) 2.8633 no 1_565
H(14) H(9) 2.9213 no 1_565
H(14) H(15) 2.7742 no 2_577
H(15) O(1) 2.3372 no 2_577
H(15) C(8) 3.5488 no 2_567
H(15) C(9) 3.5646 no 1_565
H(15) C(9) 3.5094 no 2_567
H(15) C(14) 3.4646 no 2_577
H(15) H(9) 2.8633 no 1_565
H(15) H(14) 2.7742 no 2_577
H(15) H(15) 3.3943 no 2_577
H(16) O(3) 3.1562 no 1_556
H(16) O(3) 3.5602 no 2_567
H(16) C(6) 3.3173 no 1_556
H(16) H(4) 3.0832 no 1_556
H(16) H(6) 2.5171 no 1_556
H(16) H(16) 2.9901 no 2_568
H(17) Cl(1) 2.9041 no 1_556
H(17) O(3) 3.4796 no 2_567
H(17) C(3) 3.5644 no 2_567
H(17) C(3) 3.5363 no 2_667

loop_
_geom_hbond_atom_site_label_D
_geom_hbond_atom_site_label_H
_geom_hbond_atom_site_label_A
_geom_hbond_site_symmetry_A
_geom_hbond_distance_DA
_geom_hbond_distance_DH
_geom_hbond_distance_HA
_geom_hbond_angle_DHA
_geom_hbond_publ_flag
N(1) H(1A) O(3) 1_556 2.814(10) 0.860 2.008 155.9 no

loop_
_geom_torsion_atom_site_label_1
_geom_torsion_atom_site_label_2
_geom_torsion_atom_site_label_3
_geom_torsion_atom_site_label_4
_geom_torsion
_geom_torsion_publ_flag
C(15) N(1) C(16) C(17) 0.0(7) no
C(16) N(1) C(15) C(14) -0.0(7) no
C(2) C(1) C(10) C(5) -0.0(6) no
C(2) C(1) C(10) C(9) 180.0(4) no
C(10) C(1) C(2) C(3) 0(5407175) no
C(10) C(1) C(2) C(11) -179.9(4) no
C(1) C(2) C(3) C(4) 0.0(7) no
C(1) C(2) C(11) C(12) -178.4(5) no
C(3) C(2) C(11) C(12) 1.7(9) no
C(11) C(2) C(3) C(4) 179.9(5) no
C(2) C(3) C(4) C(5) -0.0(8) no
C(3) C(4) C(5) C(6) -180.0(4) no
C(3) C(4) C(5) C(10) 0.0(7) no
C(4) C(5) C(6) C(7) -180.0(4) no
C(4) C(5) C(10) C(1) 0.0(5) no
C(6) C(5) C(10) C(1) -180.0(4) no
C(6) C(5) C(10) C(9) 0.0(5) no
C(10) C(5) C(6) C(7) 0.0(6) no
C(5) C(6) C(7) C(8) 0.0(7) no
C(6) C(7) C(8) C(9) -0.0(8) no
C(7) C(8) C(9) C(10) 0.0(7) no
C(8) C(9) C(10) C(1) 180.0(4) no
C(8) C(9) C(10) C(5) -0.0(6) no
C(2) C(11) C(12) C(13) -178.0(6) no
C(11) C(12) C(13) C(14) 178.9(7) no
C(11) C(12) C(13) C(17) -5.6(11) no
C(12) C(13) C(14) C(15) 175.6(5) no
C(12) C(13) C(17) C(16) -175.5(5) no
C(14) C(13) C(17) C(16) -0.0(7) no
C(17) C(13) C(14) C(15) 0.0(7) no
C(13) C(14) C(15) N(1) -0.0(7) no
N(1) C(16) C(17) C(13) -0.0(7) no
